data_4310130
loop_
_publ_author_name
'Sven-Oliver Hauber'
'Mark Niemeyer'

_publ_contact_author_address
;
Institut f\"ur Anorganische Chemie
Universit\"at Stuttgart
Pfaffenwaldring 55
D-70569 Stuttgart
Germany
;
_publ_contact_author_email niemeyer@iac.uni-stuttgart.de
_publ_contact_author_name 'Mark Niemeyer'
_publ_section_title
;
Stabilization of Unsolvated Europium and Ytterbium Pentafluorophenyls by
\p-Bonding Encapsulation through a Sterically Crowded Triazenido Ligand
;
_journal_name_full 'Inorganic Chemistry'
_journal_page_first 8644
_journal_page_last 8646
_journal_paper_doi 10.1021/ic0514602
_journal_volume 44
_journal_year 2005
_chemical_formula_sum 'C51 H52 Eu F5 N3'
_chemical_formula_weight 953.92
_chemical_melting_point '80-120deg.C (dec.)'
_chemical_name_systematic
;
((1-(2',4',6'-triisopropylbiphenyl-2))
(3-(2,4,6,2'',4'',6''-hexamethyl-1,1':3';1''-terphenyl-2'))
(triazenido-N,N'))(pentafluorophenyl)europium(II)
;
_space_group_IT_number 2
_symmetry_cell_setting triclinic
_symmetry_space_group_name_Hall '-P 1'
_symmetry_space_group_name_H-M 'P -1'
_atom_sites_solution_hydrogens geom
_atom_sites_solution_primary direct
_atom_sites_solution_secondary difmap
_audit_creation_method SHELXL-97
_cell_angle_alpha 96.206(16)
_cell_angle_beta 93.326(17)
_cell_angle_gamma 106.806(19)
_cell_formula_units_Z 2
_cell_length_a 9.043(2)
_cell_length_b 11.166(3)
_cell_length_c 23.368(4)
_cell_measurement_temperature 173(2)
_cell_volume 2235.6(9)
_computing_structure_refinement 'SHELXL-97 (Sheldrick, 1997)'
_computing_structure_solution 'SHELXS-97 (Sheldrick, 1990)'
_diffrn_ambient_temperature 173(2)
_diffrn_measured_fraction_theta_full 0.999
_diffrn_measured_fraction_theta_max 0.999
_diffrn_measurement_device_type 'Siemens P3'
_diffrn_radiation_monochromator graphite
_diffrn_radiation_source 'fine-focus sealed tube'
_diffrn_radiation_type MoK\a
_diffrn_radiation_wavelength 0.71073
_diffrn_reflns_av_R_equivalents 0.0198
_diffrn_reflns_av_sigmaI/netI 0.0199
_diffrn_reflns_limit_h_max 11
_diffrn_reflns_limit_h_min -9
_diffrn_reflns_limit_k_max 13
_diffrn_reflns_limit_k_min -14
_diffrn_reflns_limit_l_max 30
_diffrn_reflns_limit_l_min -30
_diffrn_reflns_number 10905
_diffrn_reflns_theta_full 27.50
_diffrn_reflns_theta_max 27.50
_diffrn_reflns_theta_min 1.76
_diffrn_standards_decay_% <1.5%
_diffrn_standards_interval_count 298
_diffrn_standards_number 2
_exptl_absorpt_coefficient_mu 1.461
_exptl_absorpt_correction_T_max 0.5004
_exptl_absorpt_correction_T_min 0.4278
_exptl_absorpt_correction_type psi-scan
_exptl_crystal_colour 'deep orange'
_exptl_crystal_density_diffrn 1.417
_exptl_crystal_density_method 'not measured'
_exptl_crystal_description prism
_exptl_crystal_F_000 974
_exptl_crystal_size_max 0.70
_exptl_crystal_size_mid 0.65
_exptl_crystal_size_min 0.55
_refine_diff_density_max 1.075
_refine_diff_density_min -0.460
_refine_diff_density_rms 0.067
_refine_ls_extinction_method none
_refine_ls_goodness_of_fit_ref 1.376
_refine_ls_hydrogen_treatment refU
_refine_ls_matrix_type full
_refine_ls_number_parameters 594
_refine_ls_number_reflns 10256
_refine_ls_number_restraints 0
_refine_ls_restrained_S_all 1.376
_refine_ls_R_factor_all 0.0289
_refine_ls_R_factor_gt 0.0254
_refine_ls_shift/su_max 0.003
_refine_ls_shift/su_mean 0.000
_refine_ls_structure_factor_coef Fsqd
_refine_ls_weighting_details 'calc w=1/[\s^2^(Fo^2^)+(0.0350P)^2^+0.0000P] where P=(Fo^2^+2Fc^2^)/3'
_refine_ls_weighting_scheme calc
_refine_ls_wR_factor_gt 0.0661
_refine_ls_wR_factor_ref 0.0677
_reflns_number_gt 9558
_reflns_number_total 10256
_reflns_threshold_expression >2sigma(I)
_cod_data_source_file ic0514602si20050826_114842_1.cif
_cod_data_source_block 2
_cod_database_code 4310130

loop_
_symmetry_equiv_pos_as_xyz
'x, y, z'
'-x, -y, -z'

loop_
_atom_site_label
_atom_site_type_symbol
_atom_site_fract_x
_atom_site_fract_y
_atom_site_fract_z
_atom_site_U_iso_or_equiv
_atom_site_adp_type
_atom_site_occupancy
_atom_site_symmetry_multiplicity
_atom_site_calc_flag
_atom_site_refinement_flags
_atom_site_disorder_assembly
_atom_site_disorder_group
Eu Eu -0.235303(11) -0.313989(9) -0.296687(4) 0.02339(4) Uani 1 1 d . . .
N1 N -0.23213(19) -0.36422(15) -0.19277(7) 0.0229(3) Uani 1 1 d . . .
N2 N -0.10907(19) -0.27340(15) -0.16943(7) 0.0227(3) Uani 1 1 d . . .
N3 N -0.03350(19) -0.21985(15) -0.21076(7) 0.0234(3) Uani 1 1 d . . .
C1 C -0.3309(2) -0.42901(18) -0.15486(8) 0.0221(4) Uani 1 1 d . . .
C2 C -0.4804(2) -0.49743(19) -0.18174(9) 0.0251(4) Uani 1 1 d . . .
C3 C -0.5925(2) -0.5663(2) -0.15018(10) 0.0320(4) Uani 1 1 d . . .
H3A H -0.6934 -0.6095 -0.1683 0.041(7) Uiso 1 1 calc R . .
C4 C -0.5576(3) -0.5721(2) -0.09218(10) 0.0372(5) Uani 1 1 d . . .
H4A H -0.6340 -0.6199 -0.0706 0.035(7) Uiso 1 1 calc R . .
C5 C -0.4095(3) -0.5073(2) -0.06583(9) 0.0337(5) Uani 1 1 d . . .
H5A H -0.3862 -0.5129 -0.0262 0.044(8) Uiso 1 1 calc R . .
C6 C -0.2942(2) -0.43433(18) -0.09574(9) 0.0252(4) Uani 1 1 d . . .
C7 C -0.5148(2) -0.49112(19) -0.24447(9) 0.0248(4) Uani 1 1 d . . .
C8 C -0.4706(2) -0.57181(19) -0.28657(9) 0.0278(4) Uani 1 1 d . . .
C9 C -0.4989(3) -0.5620(2) -0.34516(10) 0.0343(5) Uani 1 1 d . . .
H9A H -0.4759 -0.6238 -0.3750 0.062(10) Uiso 1 1 calc R . .
C10 C -0.5689(3) -0.4748(3) -0.36307(10) 0.0375(5) Uani 1 1 d . . .
C11 C -0.6104(3) -0.3954(2) -0.32089(11) 0.0381(5) Uani 1 1 d . . .
H11A H -0.6606 -0.3323 -0.3332 0.048(8) Uiso 1 1 calc R . .
C12 C -0.5875(2) -0.4038(2) -0.26178(10) 0.0310(4) Uani 1 1 d . . .
C13 C -0.3911(3) -0.6648(2) -0.26838(11) 0.0338(5) Uani 1 1 d . . .
H13A H -0.4608 -0.7252 -0.2472 0.053(9) Uiso 1 1 calc R . .
H13B H -0.2962 -0.6196 -0.2434 0.048(8) Uiso 1 1 calc R . .
H13C H -0.3647 -0.7100 -0.3027 0.053(9) Uiso 1 1 calc R . .
C14 C -0.6040(4) -0.4709(4) -0.42708(12) 0.0596(8) Uani 1 1 d . . .
H14A H -0.6854 -0.5480 -0.4436 0.123(5) Uiso 1 1 calc R . .
H14B H -0.5099 -0.4650 -0.4468 0.123(5) Uiso 1 1 calc R . .
H14C H -0.6393 -0.3973 -0.4321 0.123(5) Uiso 1 1 calc R . .
C15 C -0.6461(3) -0.3233(3) -0.21831(12) 0.0428(6) Uani 1 1 d . . .
H15A H -0.7448 -0.3735 -0.2065 0.068(10) Uiso 1 1 calc R . .
H15B H -0.6617 -0.2513 -0.2357 0.075(11) Uiso 1 1 calc R . .
H15C H -0.5700 -0.2925 -0.1844 0.053(9) Uiso 1 1 calc R . .
C16 C -0.1391(2) -0.36694(19) -0.06326(8) 0.0260(4) Uani 1 1 d . . .
C17 C -0.0140(3) -0.4176(2) -0.06808(9) 0.0292(4) Uani 1 1 d . . .
C18 C 0.1283(3) -0.3531(2) -0.03709(10) 0.0356(5) Uani 1 1 d . . .
H18A H 0.2127 -0.3872 -0.0408 0.047(8) Uiso 1 1 calc R . .
C19 C 0.1509(3) -0.2410(2) -0.00103(10) 0.0387(5) Uani 1 1 d . . .
C20 C 0.0265(3) -0.1922(2) 0.00361(10) 0.0387(5) Uani 1 1 d . . .
H20A H 0.0398 -0.1158 0.0284 0.054(9) Uiso 1 1 calc R . .
C21 C -0.1180(3) -0.2528(2) -0.02724(9) 0.0312(4) Uani 1 1 d . . .
C22 C -0.0319(3) -0.5382(2) -0.10718(11) 0.0392(5) Uani 1 1 d . . .
H22A H 0.0586 -0.5677 -0.0997 0.074(11) Uiso 1 1 calc R . .
H22B H -0.0399 -0.5230 -0.1476 0.088(13) Uiso 1 1 calc R . .
H22C H -0.1260 -0.6025 -0.0997 0.080(12) Uiso 1 1 calc R . .
C23 C 0.3079(4) -0.1719(3) 0.03105(14) 0.0589(8) Uani 1 1 d . . .
H23A H 0.3897 -0.1768 0.0059 0.123(5) Uiso 1 1 calc R . .
H23B H 0.3215 -0.2109 0.0658 0.123(5) Uiso 1 1 calc R . .
H23C H 0.3142 -0.0832 0.0422 0.123(5) Uiso 1 1 calc R . .
C24 C -0.2470(3) -0.1920(2) -0.02396(12) 0.0450(6) Uani 1 1 d . . .
H24A H -0.2139 -0.1160 0.0045 0.072(11) Uiso 1 1 calc R . .
H24B H -0.3396 -0.2515 -0.0123 0.070(11) Uiso 1 1 calc R . .
H24C H -0.2710 -0.1690 -0.0619 0.096(14) Uiso 1 1 calc R . .
C25 C 0.0959(2) -0.11487(18) -0.19107(8) 0.0226(4) Uani 1 1 d . . .
C26 C 0.1265(2) -0.01846(18) -0.22668(8) 0.0234(4) Uani 1 1 d . . .
C27 C 0.2520(3) 0.0894(2) -0.20996(10) 0.0313(4) Uani 1 1 d . . .
H27A H 0.2727 0.1559 -0.2333 0.046(8) Uiso 1 1 calc R . .
C28 C 0.3472(3) 0.1005(2) -0.15948(11) 0.0358(5) Uani 1 1 d . . .
H28A H 0.4337 0.1734 -0.1489 0.043(8) Uiso 1 1 calc R . .
C29 C 0.3154(3) 0.0047(2) -0.12473(10) 0.0338(5) Uani 1 1 d . . .
H29A H 0.3799 0.0130 -0.0901 0.046(8) Uiso 1 1 calc R . .
C30 C 0.1904(2) -0.1033(2) -0.13994(9) 0.0279(4) Uani 1 1 d . . .
H30A H 0.1693 -0.1685 -0.1159 0.034(7) Uiso 1 1 calc R . .
C31 C 0.0128(2) -0.03294(18) -0.27844(8) 0.0233(4) Uani 1 1 d . . .
C32 C -0.1343(2) -0.01732(18) -0.26946(9) 0.0259(4) Uani 1 1 d . . .
C33 C -0.2446(2) -0.0393(2) -0.31720(10) 0.0294(4) Uani 1 1 d . . .
H33A H -0.3426 -0.0168 -0.3117 0.030(6) Uiso 1 1 calc R . .
C34 C -0.2134(2) -0.0745(2) -0.37345(10) 0.0296(4) Uani 1 1 d . . .
C35 C -0.0679(2) -0.0894(2) -0.38082(9) 0.0291(4) Uani 1 1 d . . .
H35A H -0.0451 -0.1147 -0.4186 0.036(7) Uiso 1 1 calc R . .
C36 C 0.0460(2) -0.06859(19) -0.33465(9) 0.0240(4) Uani 1 1 d . . .
C37 C -0.1712(3) 0.0278(2) -0.20948(10) 0.0339(5) Uani 1 1 d . . .
H37A H -0.0987 0.0077 -0.1806 0.035(7) Uiso 1 1 calc R . .
C38 C -0.3354(4) -0.0391(4) -0.19670(16) 0.0800(13) Uani 1 1 d . . .
H38A H -0.3510 -0.0095 -0.1571 0.123(5) Uiso 1 1 calc R . .
H38B H -0.3514 -0.1303 -0.2008 0.123(5) Uiso 1 1 calc R . .
H38C H -0.4098 -0.0204 -0.2239 0.123(5) Uiso 1 1 calc R . .
C39 C -0.1379(6) 0.1696(3) -0.20195(17) 0.0851(14) Uani 1 1 d . . .
H39A H -0.1577 0.1985 -0.1628 0.123(5) Uiso 1 1 calc R . .
H39B H -0.2053 0.1929 -0.2303 0.123(5) Uiso 1 1 calc R . .
H39C H -0.0291 0.2094 -0.2078 0.123(5) Uiso 1 1 calc R . .
C40 C -0.3299(3) -0.0832(2) -0.42452(11) 0.0374(5) Uani 1 1 d . . .
H40A H -0.4362 -0.1107 -0.4111 0.058(9) Uiso 1 1 calc R . .
C41 C -0.3240(4) -0.1773(3) -0.47619(13) 0.0565(8) Uani 1 1 d . . .
H41A H -0.3279 -0.2585 -0.4631 0.057(9) Uiso 1 1 calc R . .
H41B H -0.2274 -0.1452 -0.4941 0.075(12) Uiso 1 1 calc R . .
H41C H -0.4128 -0.1885 -0.5045 0.056(9) Uiso 1 1 calc R . .
C42 C -0.3042(4) 0.0483(3) -0.44232(16) 0.0606(9) Uani 1 1 d . . .
H42A H -0.3123 0.1068 -0.4090 0.072(12) Uiso 1 1 calc R . .
H42B H -0.3829 0.0452 -0.4735 0.067(10) Uiso 1 1 calc R . .
H42C H -0.2007 0.0774 -0.4558 0.074(12) Uiso 1 1 calc R . .
C43 C 0.2071(2) -0.0770(2) -0.34690(9) 0.0289(4) Uani 1 1 d . . .
H43A H 0.2586 -0.0928 -0.3106 0.034(7) Uiso 1 1 calc R . .
C44 C 0.2019(3) -0.1833(2) -0.39441(11) 0.0367(5) Uani 1 1 d . . .
H44A H 0.1339 -0.2630 -0.3849 0.050(8) Uiso 1 1 calc R . .
H44B H 0.3067 -0.1903 -0.3976 0.040(7) Uiso 1 1 calc R . .
H44C H 0.1616 -0.1651 -0.4313 0.035(7) Uiso 1 1 calc R . .
C45 C 0.3037(3) 0.0503(2) -0.36304(13) 0.0449(6) Uani 1 1 d . . .
H45A H 0.4087 0.0471 -0.3694 0.078(12) Uiso 1 1 calc R . .
H45B H 0.3090 0.1174 -0.3316 0.053(9) Uiso 1 1 calc R . .
H45C H 0.2548 0.0677 -0.3985 0.085(13) Uiso 1 1 calc R . .
C51 C -0.0978(3) -0.4743(2) -0.34388(11) 0.0362(5) Uani 1 1 d . . .
C52 C -0.0173(3) -0.5425(2) -0.31704(11) 0.0397(5) Uani 1 1 d . . .
F52 F 0.0128(2) -0.5224(2) -0.25829(8) 0.0674(5) Uani 1 1 d . . .
C53 C 0.0363(3) -0.6342(3) -0.34524(15) 0.0490(7) Uani 1 1 d . . .
F53 F 0.1165(2) -0.6978(2) -0.31562(13) 0.0871(7) Uani 1 1 d . . .
C54 C 0.0080(3) -0.6608(3) -0.40373(16) 0.0548(8) Uani 1 1 d . . .
F54 F 0.0614(3) -0.74873(19) -0.43301(13) 0.0959(9) Uani 1 1 d . . .
C55 C -0.0736(4) -0.5970(3) -0.43383(12) 0.0521(7) Uani 1 1 d . . .
F55 F -0.1047(3) -0.6253(2) -0.49118(8) 0.0933(8) Uani 1 1 d . . .
C56 C -0.1228(3) -0.5058(2) -0.40240(12) 0.0409(5) Uani 1 1 d . . .
F56 F -0.2054(2) -0.4443(2) -0.43353(9) 0.0713(5) Uani 1 1 d . . .

loop_
_atom_site_aniso_label
_atom_site_aniso_U_11
_atom_site_aniso_U_22
_atom_site_aniso_U_33
_atom_site_aniso_U_23
_atom_site_aniso_U_13
_atom_site_aniso_U_12
Eu 0.02595(6) 0.02363(6) 0.01795(5) 0.00119(3) 0.00004(4) 0.00419(4)
N1 0.0222(8) 0.0231(8) 0.0201(8) 0.0024(6) 0.0006(6) 0.0018(6)
N2 0.0227(8) 0.0217(8) 0.0224(8) 0.0042(6) 0.0018(6) 0.0040(6)
N3 0.0244(8) 0.0222(8) 0.0194(7) 0.0027(6) 0.0015(6) 0.0004(6)
C1 0.0234(9) 0.0210(8) 0.0208(9) 0.0026(7) 0.0036(7) 0.0046(7)
C2 0.0239(9) 0.0252(9) 0.0237(9) 0.0009(7) 0.0024(7) 0.0043(7)
C3 0.0249(10) 0.0309(10) 0.0326(11) 0.0021(8) 0.0050(8) -0.0030(8)
C4 0.0363(12) 0.0362(12) 0.0337(12) 0.0078(9) 0.0118(9) -0.0004(9)
C5 0.0389(12) 0.0361(11) 0.0228(10) 0.0076(8) 0.0065(9) 0.0040(9)
C6 0.0296(10) 0.0218(9) 0.0226(9) 0.0030(7) 0.0033(8) 0.0046(8)
C7 0.0192(9) 0.0272(9) 0.0236(9) 0.0001(7) 0.0006(7) 0.0012(7)
C8 0.0216(9) 0.0252(9) 0.0302(10) -0.0023(8) 0.0018(8) -0.0006(7)
C9 0.0285(10) 0.0363(11) 0.0276(11) -0.0076(9) 0.0005(8) -0.0020(9)
C10 0.0258(10) 0.0508(14) 0.0278(11) 0.0049(10) -0.0051(8) 0.0004(10)
C11 0.0282(11) 0.0457(13) 0.0400(13) 0.0107(10) -0.0047(9) 0.0101(10)
C12 0.0232(9) 0.0338(11) 0.0332(11) 0.0013(9) -0.0007(8) 0.0059(8)
C13 0.0317(11) 0.0257(10) 0.0410(12) 0.0006(9) 0.0059(9) 0.0048(8)
C14 0.0488(16) 0.089(2) 0.0316(13) 0.0121(14) -0.0094(12) 0.0061(16)
C15 0.0363(13) 0.0440(14) 0.0501(15) 0.0004(11) 0.0060(11) 0.0166(11)
C16 0.0326(10) 0.0268(9) 0.0166(8) 0.0046(7) 0.0015(7) 0.0051(8)
C17 0.0356(11) 0.0284(10) 0.0233(9) 0.0063(8) 0.0006(8) 0.0084(8)
C18 0.0376(12) 0.0401(12) 0.0296(11) 0.0103(9) -0.0028(9) 0.0112(10)
C19 0.0416(13) 0.0397(12) 0.0259(11) 0.0071(9) -0.0094(9) -0.0004(10)
C20 0.0511(14) 0.0295(11) 0.0265(11) -0.0022(8) -0.0035(10) 0.0014(10)
C21 0.0413(12) 0.0283(10) 0.0223(9) 0.0024(8) 0.0023(8) 0.0080(9)
C22 0.0447(13) 0.0341(12) 0.0393(13) -0.0006(10) 0.0036(10) 0.0145(10)
C23 0.0501(17) 0.0617(19) 0.0480(16) 0.0045(14) -0.0196(13) -0.0042(14)
C24 0.0549(16) 0.0336(12) 0.0462(15) -0.0038(11) 0.0088(12) 0.0152(11)
C25 0.0225(9) 0.0223(9) 0.0204(9) -0.0013(7) 0.0023(7) 0.0037(7)
C26 0.0234(9) 0.0231(9) 0.0221(9) 0.0011(7) 0.0039(7) 0.0047(7)
C27 0.0316(11) 0.0235(10) 0.0333(11) 0.0047(8) 0.0035(9) -0.0007(8)
C28 0.0294(11) 0.0300(11) 0.0376(12) -0.0019(9) -0.0015(9) -0.0043(9)
C29 0.0288(11) 0.0388(12) 0.0266(10) -0.0017(9) -0.0054(8) 0.0025(9)
C30 0.0267(10) 0.0301(10) 0.0239(9) 0.0041(8) 0.0003(8) 0.0038(8)
C31 0.0237(9) 0.0207(8) 0.0241(9) 0.0048(7) 0.0025(7) 0.0040(7)
C32 0.0279(10) 0.0214(9) 0.0296(10) 0.0038(7) 0.0079(8) 0.0080(8)
C33 0.0229(9) 0.0300(10) 0.0382(11) 0.0074(9) 0.0068(8) 0.0103(8)
C34 0.0247(10) 0.0309(10) 0.0338(11) 0.0088(8) 0.0013(8) 0.0078(8)
C35 0.0248(10) 0.0400(11) 0.0238(10) 0.0055(8) 0.0040(8) 0.0110(9)
C36 0.0225(9) 0.0271(9) 0.0236(9) 0.0063(7) 0.0052(7) 0.0076(7)
C37 0.0383(12) 0.0311(11) 0.0350(12) -0.0005(9) 0.0106(9) 0.0152(9)
C38 0.0519(19) 0.111(3) 0.059(2) -0.021(2) 0.0335(16) 0.0032(19)
C39 0.157(4) 0.0340(15) 0.072(2) -0.0010(15) 0.045(3) 0.038(2)
C40 0.0234(10) 0.0490(14) 0.0393(12) 0.0118(10) -0.0040(9) 0.0095(9)
C41 0.0555(18) 0.071(2) 0.0402(15) -0.0032(14) -0.0159(13) 0.0219(15)
C42 0.0534(18) 0.0560(18) 0.071(2) 0.0227(16) -0.0219(15) 0.0148(14)
C43 0.0214(9) 0.0398(11) 0.0273(10) 0.0066(8) 0.0050(8) 0.0104(8)
C44 0.0319(11) 0.0437(13) 0.0388(12) 0.0056(10) 0.0095(9) 0.0167(10)
C45 0.0317(12) 0.0407(13) 0.0598(17) 0.0065(12) 0.0187(11) 0.0041(10)
C51 0.0315(11) 0.0297(11) 0.0422(13) -0.0025(9) 0.0117(9) 0.0020(9)
C52 0.0286(11) 0.0442(13) 0.0388(13) 0.0031(10) 0.0055(9) -0.0005(10)
F52 0.0555(11) 0.0920(14) 0.0409(9) 0.0090(9) -0.0026(8) 0.0014(10)
C53 0.0303(12) 0.0409(14) 0.078(2) 0.0144(13) 0.0126(12) 0.0105(10)
F53 0.0568(12) 0.0783(14) 0.144(2) 0.0486(15) 0.0170(13) 0.0336(11)
C54 0.0452(15) 0.0329(13) 0.081(2) -0.0096(13) 0.0275(15) 0.0059(11)
F54 0.0855(15) 0.0517(11) 0.147(2) -0.0248(13) 0.0606(16) 0.0185(11)
C55 0.0552(16) 0.0509(16) 0.0348(13) -0.0136(11) 0.0145(12) -0.0036(13)
F55 0.1106(19) 0.1019(18) 0.0376(10) -0.0264(11) 0.0159(11) -0.0038(14)
C56 0.0391(13) 0.0387(13) 0.0427(13) 0.0057(10) 0.0060(10) 0.0071(10)
F56 0.0686(12) 0.0845(14) 0.0659(12) 0.0294(11) -0.0021(10) 0.0255(11)

loop_
_atom_type_symbol
_atom_type_description
_atom_type_scat_dispersion_real
_atom_type_scat_dispersion_imag
_atom_type_scat_source
C C 0.0033 0.0016 'International Tables Vol C Tables 4.2.6.8 and 6.1.1.4'
H H 0.0000 0.0000 'International Tables Vol C Tables 4.2.6.8 and 6.1.1.4'
N N 0.0061 0.0033 'International Tables Vol C Tables 4.2.6.8 and 6.1.1.4'
F F 0.0171 0.0103 'International Tables Vol C Tables 4.2.6.8 and 6.1.1.4'
Eu Eu -0.1578 3.6682 'International Tables Vol C Tables 4.2.6.8 and 6.1.1.4'

loop_
_geom_angle_atom_site_label_1
_geom_angle_atom_site_label_2
_geom_angle_atom_site_label_3
_geom_angle
_geom_angle_site_symmetry_1
_geom_angle_site_symmetry_3
_geom_angle_publ_flag
N3 Eu N1 49.56(5) . . ?
N3 Eu C51 96.61(7) . . ?
N1 Eu C51 100.18(7) . . ?
N3 Eu N2 24.97(5) . . ?
N1 Eu N2 24.99(5) . . ?
C51 Eu N2 102.53(7) . . ?
N3 Eu C8 116.03(6) . . ?
N1 Eu C8 68.59(6) . . ?
C51 Eu C8 77.77(7) . . ?
N2 Eu C8 93.25(5) . . ?
N3 Eu C7 104.36(5) . . ?
N1 Eu C7 55.19(5) . . ?
C51 Eu C7 102.55(7) . . ?
N2 Eu C7 79.39(5) . . ?
C8 Eu C7 26.31(5) . . ?
N3 Eu C9 141.27(6) . . ?
N1 Eu C9 94.54(6) . . ?
C51 Eu C9 73.28(7) . . ?
N2 Eu C9 119.24(6) . . ?
C8 Eu C9 25.99(6) . . ?
C7 Eu C9 45.59(6) . . ?
N3 Eu C32 64.65(6) . . ?
N1 Eu C32 98.06(6) . . ?
C51 Eu C32 133.00(6) . . ?
N2 Eu C32 78.48(5) . . ?
C8 Eu C32 149.08(5) . . ?
C7 Eu C32 123.30(5) . . ?
C9 Eu C32 147.26(6) . . ?
N3 Eu C33 90.25(6) . . ?
N1 Eu C33 117.52(6) . . ?
C51 Eu C33 134.70(7) . . ?
N2 Eu C33 102.16(5) . . ?
C8 Eu C33 137.45(6) . . ?
C7 Eu C33 118.98(6) . . ?
C9 Eu C33 123.80(6) . . ?
C32 Eu C33 25.61(6) . . ?
N3 Eu C12 113.82(6) . . ?
N1 Eu C12 70.86(6) . . ?
C51 Eu C12 122.40(7) . . ?
N2 Eu C12 90.80(5) . . ?
C8 Eu C12 45.36(6) . . ?
C7 Eu C12 25.45(5) . . ?
C9 Eu C12 52.06(6) . . ?
C32 Eu C12 104.46(6) . . ?
C33 Eu C12 94.49(6) . . ?
N3 Eu C10 156.78(6) . . ?
N1 Eu C10 107.76(6) . . ?
C51 Eu C10 92.26(7) . . ?
N2 Eu C10 131.88(5) . . ?
C8 Eu C10 45.33(6) . . ?
C7 Eu C10 52.63(6) . . ?
C9 Eu C10 25.19(7) . . ?
C32 Eu C10 122.35(6) . . ?
C33 Eu C10 98.66(6) . . ?
C12 Eu C10 44.44(6) . . ?
N3 Eu C11 137.13(6) . . ?
N1 Eu C11 95.68(6) . . ?
C51 Eu C11 116.22(7) . . ?
N2 Eu C11 115.51(6) . . ?
C8 Eu C11 52.20(6) . . ?
C7 Eu C11 44.54(6) . . ?
C9 Eu C11 43.99(7) . . ?
C32 Eu C11 104.49(6) . . ?
C33 Eu C11 85.57(6) . . ?
C12 Eu C11 24.99(6) . . ?
C10 Eu C11 24.86(7) . . ?
N2 N1 C1 116.96(16) . . ?
N2 N1 Eu 99.79(11) . . ?
C1 N1 Eu 140.56(13) . . ?
N1 N2 N3 108.92(15) . . ?
N1 N2 Eu 55.22(9) . . ?
N3 N2 Eu 54.95(9) . . ?
N2 N3 C25 114.35(16) . . ?
N2 N3 Eu 100.08(11) . . ?
C25 N3 Eu 142.05(13) . . ?
N1 C1 C6 127.01(18) . . ?
N1 C1 C2 113.30(17) . . ?
C6 C1 C2 119.67(18) . . ?
C3 C2 C1 120.61(19) . . ?
C3 C2 C7 121.06(18) . . ?
C1 C2 C7 118.32(17) . . ?
C2 C3 C4 120.1(2) . . ?
C3 C4 C5 119.5(2) . . ?
C4 C5 C6 122.2(2) . . ?
C5 C6 C1 117.85(19) . . ?
C5 C6 C16 118.11(18) . . ?
C1 C6 C16 124.04(18) . . ?
C12 C7 C8 119.92(19) . . ?
C12 C7 C2 120.41(19) . . ?
C8 C7 C2 119.66(19) . . ?
C12 C7 Eu 81.46(12) . . ?
C8 C7 Eu 75.30(11) . . ?
C2 C7 Eu 112.44(12) . . ?
C9 C8 C7 119.1(2) . . ?
C9 C8 C13 120.7(2) . . ?
C7 C8 C13 120.27(19) . . ?
C9 C8 Eu 78.86(12) . . ?
C7 C8 Eu 78.39(12) . . ?
C13 C8 Eu 111.73(13) . . ?
C10 C9 C8 121.8(2) . . ?
C10 C9 Eu 81.37(14) . . ?
C8 C9 Eu 75.15(12) . . ?
C9 C10 C11 118.3(2) . . ?
C9 C10 C14 120.2(3) . . ?
C11 C10 C14 121.5(3) . . ?
C9 C10 Eu 73.43(12) . . ?
C11 C10 Eu 78.09(13) . . ?
C14 C10 Eu 120.61(17) . . ?
C10 C11 C12 121.9(2) . . ?
C10 C11 Eu 77.05(13) . . ?
C12 C11 Eu 76.94(13) . . ?
C11 C12 C7 119.0(2) . . ?
C11 C12 C15 119.8(2) . . ?
C7 C12 C15 121.2(2) . . ?
C11 C12 Eu 78.06(13) . . ?
C7 C12 Eu 73.09(12) . . ?
C15 C12 Eu 121.41(15) . . ?
C21 C16 C17 119.4(2) . . ?
C21 C16 C6 120.09(19) . . ?
C17 C16 C6 120.53(18) . . ?
C18 C17 C16 119.2(2) . . ?
C18 C17 C22 120.1(2) . . ?
C16 C17 C22 120.7(2) . . ?
C19 C18 C17 122.2(2) . . ?
C18 C19 C20 118.1(2) . . ?
C18 C19 C23 120.9(3) . . ?
C20 C19 C23 121.0(3) . . ?
C19 C20 C21 121.7(2) . . ?
C20 C21 C16 119.4(2) . . ?
C20 C21 C24 119.9(2) . . ?
C16 C21 C24 120.6(2) . . ?
C30 C25 C26 120.58(18) . . ?
C30 C25 N3 124.13(18) . . ?
C26 C25 N3 115.29(17) . . ?
C27 C26 C25 118.86(18) . . ?
C27 C26 C31 123.41(18) . . ?
C25 C26 C31 117.52(17) . . ?
C28 C27 C26 120.7(2) . . ?
C29 C28 C27 119.8(2) . . ?
C28 C29 C30 120.9(2) . . ?
C29 C30 C25 119.21(19) . . ?
C36 C31 C32 119.63(18) . . ?
C36 C31 C26 121.61(17) . . ?
C32 C31 C26 118.65(18) . . ?
C36 C31 Eu 83.44(12) . . ?
C32 C31 Eu 73.24(11) . . ?
C26 C31 Eu 110.21(12) . . ?
C33 C32 C31 118.87(19) . . ?
C33 C32 C37 120.14(19) . . ?
C31 C32 C37 120.95(19) . . ?
C33 C32 Eu 78.26(12) . . ?
C31 C32 Eu 81.30(11) . . ?
C37 C32 Eu 112.54(13) . . ?
C34 C33 C32 122.22(19) . . ?
C34 C33 Eu 84.28(13) . . ?
C32 C33 Eu 76.14(12) . . ?
C35 C34 C33 117.52(19) . . ?
C35 C34 C40 122.0(2) . . ?
C33 C34 C40 120.2(2) . . ?
C34 C35 C36 122.4(2) . . ?
C35 C36 C31 119.32(18) . . ?
C35 C36 C43 119.24(18) . . ?
C31 C36 C43 121.33(18) . . ?
C39 C37 C38 112.0(3) . . ?
C39 C37 C32 109.8(2) . . ?
C38 C37 C32 113.0(2) . . ?
C34 C40 C41 114.2(2) . . ?
C34 C40 C42 108.5(2) . . ?
C41 C40 C42 110.6(3) . . ?
C44 C43 C36 112.86(18) . . ?
C44 C43 C45 110.35(19) . . ?
C36 C43 C45 108.83(18) . . ?
C56 C51 C52 113.8(2) . . ?
C56 C51 Eu 117.12(18) . . ?
C52 C51 Eu 128.64(18) . . ?
F52 C52 C51 119.9(2) . . ?
F52 C52 C53 115.7(3) . . ?
C51 C52 C53 124.5(3) . . ?
C54 C53 F53 120.0(3) . . ?
C54 C53 C52 118.9(3) . . ?
F53 C53 C52 121.2(3) . . ?
F54 C54 C53 120.5(3) . . ?
F54 C54 C55 119.4(3) . . ?
C53 C54 C55 120.1(2) . . ?
F55 C55 C54 120.1(3) . . ?
F55 C55 C56 122.3(3) . . ?
C54 C55 C56 117.5(3) . . ?
C51 C56 F56 118.5(2) . . ?
C51 C56 C55 125.2(3) . . ?
F56 C56 C55 116.3(3) . . ?

loop_
_geom_bond_atom_site_label_1
_geom_bond_atom_site_label_2
_geom_bond_distance
_geom_bond_site_symmetry_2
_geom_bond_publ_flag
Eu N3 2.5448(17) . ?
Eu N1 2.5510(17) . ?
Eu C51 2.643(2) . ?
Eu N2 3.0607(17) . ?
Eu C8 3.088(2) . ?
Eu C7 3.127(2) . ?
Eu C9 3.134(2) . ?
Eu C32 3.153(2) . ?
Eu C33 3.179(2) . ?
Eu C12 3.232(2) . ?
Eu C10 3.233(2) . ?
Eu C11 3.246(2) . ?
N1 N2 1.312(2) . ?
N1 C1 1.401(2) . ?
N2 N3 1.313(2) . ?
N3 C25 1.408(2) . ?
C1 C6 1.414(3) . ?
C1 C2 1.416(3) . ?
C2 C3 1.386(3) . ?
C2 C7 1.494(3) . ?
C3 C4 1.387(3) . ?
C4 C5 1.394(3) . ?
C5 C6 1.399(3) . ?
C6 C16 1.500(3) . ?
C7 C12 1.404(3) . ?
C7 C8 1.415(3) . ?
C8 C9 1.400(3) . ?
C8 C13 1.505(3) . ?
C9 C10 1.392(4) . ?
C10 C11 1.395(4) . ?
C10 C14 1.519(3) . ?
C11 C12 1.402(3) . ?
C12 C15 1.504(3) . ?
C16 C21 1.406(3) . ?
C16 C17 1.409(3) . ?
C17 C18 1.393(3) . ?
C17 C22 1.505(3) . ?
C18 C19 1.387(4) . ?
C19 C20 1.389(4) . ?
C19 C23 1.513(3) . ?
C20 C21 1.400(3) . ?
C21 C24 1.511(3) . ?
C25 C30 1.400(3) . ?
C25 C26 1.406(3) . ?
C26 C27 1.395(3) . ?
C26 C31 1.504(3) . ?
C27 C28 1.392(3) . ?
C28 C29 1.387(3) . ?
C29 C30 1.390(3) . ?
C31 C36 1.406(3) . ?
C31 C32 1.416(3) . ?
C32 C33 1.403(3) . ?
C32 C37 1.526(3) . ?
C33 C34 1.399(3) . ?
C34 C35 1.391(3) . ?
C34 C40 1.521(3) . ?
C35 C36 1.399(3) . ?
C36 C43 1.528(3) . ?
C37 C39 1.512(4) . ?
C37 C38 1.520(4) . ?
C40 C41 1.526(4) . ?
C40 C42 1.527(4) . ?
C43 C44 1.523(3) . ?
C43 C45 1.537(3) . ?
C51 C56 1.363(4) . ?
C51 C52 1.369(4) . ?
C52 F52 1.365(3) . ?
C52 C53 1.376(4) . ?
C53 C54 1.360(5) . ?
C53 F53 1.362(3) . ?
C54 F54 1.353(3) . ?
C54 C55 1.379(5) . ?
C55 F55 1.337(3) . ?
C55 C56 1.383(4) . ?
C56 F56 1.378(3) . ?
